data_4330962
loop_
_publ_author_name
'Hyojong Yoo'
'Mari S. Rosen'
'Aaron M. Brown'
'Michael J. Wiester'
'Charlotte L. Stern'
'Chad A. Mirkin'

_publ_section_title
;
 Elucidating the Mechanism of the Halide-Induced Ligand Rearrangement
 Reaction
;
_journal_name_full 'Inorganic Chemistry'
_journal_page_first 11986
_journal_page_last 11995
_journal_paper_doi 10.1021/ic3018776
_journal_volume 51
_journal_year 2012
_chemical_formula_sum 'C30 H33 Cl P Rh S'
_chemical_formula_weight 594.95
_chemical_name_systematic
; 
 ? 
;
_space_group_IT_number 14
_symmetry_cell_setting monoclinic
_symmetry_space_group_name_Hall '-P 2yn'
_symmetry_space_group_name_H-M 'P 1 21/n 1'
_atom_sites_solution_hydrogens geom
_atom_sites_solution_primary direct
_atom_sites_solution_secondary difmap
_audit_creation_method SHELXL-97
_cell_angle_alpha 90.00
_cell_angle_beta 110.061(2)
_cell_angle_gamma 90.00
_cell_formula_units_Z 4
_cell_length_a 12.4536(14)
_cell_length_b 13.4428(15)
_cell_length_c 16.8723(19)
_cell_measurement_reflns_used 6982
_cell_measurement_temperature 153(2)
_cell_measurement_theta_max 28.89
_cell_measurement_theta_min 2.31
_cell_volume 2653.2(5)
_computing_cell_refinement 'Bruker SMART'
_computing_data_collection 'Bruker SMART'
_computing_data_reduction 'Bruker SAINT'
_computing_molecular_graphics 'Bruker SHELXTL'
_computing_publication_material 'Bruker SHELXTL'
_computing_structure_refinement 'SHELXL-97 (Sheldrick, 1997)'
_computing_structure_solution 'SHELXS-97 (Sheldrick, 1990)'
_diffrn_ambient_temperature 153(2)
_diffrn_measured_fraction_theta_full 0.924
_diffrn_measured_fraction_theta_max 0.924
_diffrn_measurement_device_type 'CCD area detector'
_diffrn_measurement_method 'omega scans'
_diffrn_radiation_monochromator graphite
_diffrn_radiation_source 'fine-focus sealed tube'
_diffrn_radiation_type MoK\a
_diffrn_radiation_wavelength 0.71073
_diffrn_reflns_av_R_equivalents 0.0309
_diffrn_reflns_av_sigmaI/netI 0.0276
_diffrn_reflns_limit_h_max 16
_diffrn_reflns_limit_h_min -16
_diffrn_reflns_limit_k_max 17
_diffrn_reflns_limit_k_min -18
_diffrn_reflns_limit_l_max 21
_diffrn_reflns_limit_l_min -21
_diffrn_reflns_number 24162
_diffrn_reflns_theta_full 28.89
_diffrn_reflns_theta_max 28.89
_diffrn_reflns_theta_min 1.77
_exptl_absorpt_coefficient_mu 0.901
_exptl_absorpt_correction_T_max 0.9396
_exptl_absorpt_correction_T_min 0.7401
_exptl_absorpt_correction_type integration
_exptl_absorpt_process_details 'XPREP, Face-indexed'
_exptl_crystal_colour yellow
_exptl_crystal_density_diffrn 1.489
_exptl_crystal_description columnar
_exptl_crystal_F_000 1224
_exptl_crystal_size_max 0.456
_exptl_crystal_size_mid 0.162
_exptl_crystal_size_min 0.072
_refine_diff_density_max 1.911
_refine_diff_density_min -0.431
_refine_diff_density_rms 0.111
_refine_ls_extinction_method none
_refine_ls_goodness_of_fit_ref 1.105
_refine_ls_hydrogen_treatment constr
_refine_ls_matrix_type full
_refine_ls_number_parameters 310
_refine_ls_number_reflns 6453
_refine_ls_number_restraints 0
_refine_ls_restrained_S_all 1.105
_refine_ls_R_factor_all 0.0476
_refine_ls_R_factor_gt 0.0372
_refine_ls_shift/su_max 0.001
_refine_ls_shift/su_mean 0.000
_refine_ls_structure_factor_coef Fsqd
_refine_ls_weighting_details 'calc w=1/[\s^2^(Fo^2^)+(0.0482P)^2^+2.4889P] where P=(Fo^2^+2Fc^2^)/3'
_refine_ls_weighting_scheme calc
_refine_ls_wR_factor_gt 0.0886
_refine_ls_wR_factor_ref 0.0958
_reflns_number_gt 5362
_reflns_number_total 6453
_reflns_threshold_expression >2sigma(I)
_cod_data_source_file ic3018776_si_002_1.cif
_cod_data_source_block 11b
_cod_database_code 4330962

loop_
_symmetry_equiv_pos_as_xyz
'x, y, z'
'-x+1/2, y+1/2, -z+1/2'
'-x, -y, -z'
'x-1/2, -y-1/2, z-1/2'

loop_
_atom_site_label
_atom_site_type_symbol
_atom_site_fract_x
_atom_site_fract_y
_atom_site_fract_z
_atom_site_U_iso_or_equiv
_atom_site_adp_type
_atom_site_occupancy
_atom_site_symmetry_multiplicity
_atom_site_calc_flag
_atom_site_refinement_flags
Rh1 Rh 0.583043(15) -0.012720(14) 0.227744(11) 0.01985(7) Uani 1 1 d .
Cl1 Cl 0.64454(5) -0.10850(5) 0.13430(4) 0.02857(14) Uani 1 1 d .
S1 S 1.05262(6) -0.00060(6) 0.24954(5) 0.03648(18) Uani 1 1 d .
P1 P 0.75259(5) -0.02153(4) 0.33843(4) 0.01946(13) Uani 1 1 d .
C1 C 0.5206(2) 0.1145(2) 0.26895(18) 0.0329(6) Uani 1 1 d .
H1 H 0.5716 0.1644 0.3081 0.039 Uiso 1 1 calc R
C2 C 0.4797(2) 0.0287(2) 0.29771(17) 0.0309(6) Uani 1 1 d .
H2 H 0.4994 0.0126 0.3589 0.037 Uiso 1 1 calc R
C3 C 0.3617(2) 0.0074(2) 0.23173(18) 0.0318(6) Uani 1 1 d .
H3 H 0.3096 -0.0374 0.2490 0.038 Uiso 1 1 calc R
C4 C 0.3190(2) 0.1136(3) 0.2041(2) 0.0412(7) Uani 1 1 d .
H4A H 0.3078 0.1533 0.2501 0.049 Uiso 1 1 calc R
H4B H 0.2491 0.1150 0.1534 0.049 Uiso 1 1 calc R
C5 C 0.4274(2) 0.1436(2) 0.18525(18) 0.0343(6) Uani 1 1 d .
H5 H 0.4302 0.2126 0.1639 0.041 Uiso 1 1 calc R
C6 C 0.4351(2) 0.0575(2) 0.12805(16) 0.0263(5) Uani 1 1 d .
H6 H 0.4315 0.0666 0.0684 0.032 Uiso 1 1 calc R
C7 C 0.3960(2) -0.0261(2) 0.15621(17) 0.0263(5) Uani 1 1 d .
H7 H 0.3607 -0.0840 0.1193 0.032 Uiso 1 1 calc R
C8 C 0.7486(2) 0.05043(18) 0.42885(15) 0.0220(5) Uani 1 1 d .
C9 C 0.7822(2) 0.14999(19) 0.43932(17) 0.0272(5) Uani 1 1 d .
H9 H 0.8115 0.1805 0.4002 0.033 Uiso 1 1 calc R
C10 C 0.7731(2) 0.2048(2) 0.50656(18) 0.0325(6) Uani 1 1 d .
H10 H 0.7973 0.2723 0.5137 0.039 Uiso 1 1 calc R
C11 C 0.7289(3) 0.1616(2) 0.56307(19) 0.0363(6) Uani 1 1 d .
H11 H 0.7222 0.1992 0.6088 0.044 Uiso 1 1 calc R
C12 C 0.6945(3) 0.0630(2) 0.55262(18) 0.0369(7) Uani 1 1 d .
H12 H 0.6647 0.0331 0.5917 0.044 Uiso 1 1 calc R
C13 C 0.7030(3) 0.0080(2) 0.48611(18) 0.0294(6) Uani 1 1 d .
H13 H 0.6778 -0.0592 0.4791 0.035 Uiso 1 1 calc R
C14 C 0.8002(2) -0.14350(18) 0.38435(16) 0.0231(5) Uani 1 1 d .
C15 C 0.8825(2) -0.1508(2) 0.46514(18) 0.0333(6) Uani 1 1 d .
H15 H 0.9131 -0.0919 0.4958 0.040 Uiso 1 1 calc R
C16 C 0.9198(2) -0.2428(2) 0.50080(18) 0.0339(6) Uani 1 1 d .
H16 H 0.9756 -0.2470 0.5557 0.041 Uiso 1 1 calc R
C17 C 0.8756(2) -0.3288(2) 0.45633(17) 0.0289(6) Uani 1 1 d .
H17 H 0.8998 -0.3920 0.4811 0.035 Uiso 1 1 calc R
C18 C 0.7961(2) -0.3224(2) 0.37581(18) 0.0303(6) Uani 1 1 d .
H18 H 0.7672 -0.3814 0.3448 0.036 Uiso 1 1 calc R
C19 C 0.7582(2) -0.23005(19) 0.33991(16) 0.0255(5) Uani 1 1 d .
H19 H 0.7032 -0.2263 0.2847 0.031 Uiso 1 1 calc R
C20 C 0.8818(2) 0.02607(19) 0.32026(17) 0.0249(5) Uani 1 1 d .
H20A H 0.8622 0.0881 0.2868 0.030 Uiso 1 1 calc R
H20B H 0.9407 0.0424 0.3753 0.030 Uiso 1 1 calc R
C21 C 0.9308(2) -0.0484(2) 0.27428(19) 0.0327(6) Uani 1 1 d .
H21A H 0.8701 -0.0681 0.2212 0.039 Uiso 1 1 calc R
H21B H 0.9547 -0.1087 0.3096 0.039 Uiso 1 1 calc R
C22 C 0.9874(2) 0.0732(2) 0.15791(17) 0.0285(5) Uani 1 1 d .
C23 C 0.9262(2) 0.0288(2) 0.0799(2) 0.0337(6) Uani 1 1 d .
C24 C 0.8861(2) 0.0879(2) 0.00945(19) 0.0375(7) Uani 1 1 d .
H24 H 0.8440 0.0578 -0.0430 0.045 Uiso 1 1 calc R
C25 C 0.9048(3) 0.1900(2) 0.0118(2) 0.0381(7) Uani 1 1 d .
C26 C 0.9649(2) 0.2328(2) 0.08893(19) 0.0348(6) Uani 1 1 d .
H26 H 0.9787 0.3024 0.0917 0.042 Uiso 1 1 calc R
C27 C 1.0056(2) 0.1769(2) 0.16230(18) 0.0312(6) Uani 1 1 d .
C28 C 0.9013(3) -0.0807(2) 0.0711(2) 0.0439(8) Uani 1 1 d .
H28A H 0.8300 -0.0942 0.0815 0.066 Uiso 1 1 calc R
H28B H 0.9641 -0.1172 0.1121 0.066 Uiso 1 1 calc R
H28C H 0.8935 -0.1021 0.0138 0.066 Uiso 1 1 calc R
C29 C 0.8614(3) 0.2521(3) -0.0678(2) 0.0555(9) Uani 1 1 d .
H29A H 0.8475 0.2090 -0.1171 0.083 Uiso 1 1 calc R
H29B H 0.9186 0.3024 -0.0671 0.083 Uiso 1 1 calc R
H29C H 0.7899 0.2850 -0.0706 0.083 Uiso 1 1 calc R
C30 C 1.0657(3) 0.2311(3) 0.2442(2) 0.0403(7) Uani 1 1 d .
H30A H 1.0725 0.1868 0.2919 0.061 Uiso 1 1 calc R
H30B H 1.0214 0.2901 0.2478 0.061 Uiso 1 1 calc R
H30C H 1.1421 0.2514 0.2461 0.061 Uiso 1 1 calc R

loop_
_atom_site_aniso_label
_atom_site_aniso_U_11
_atom_site_aniso_U_22
_atom_site_aniso_U_33
_atom_site_aniso_U_23
_atom_site_aniso_U_13
_atom_site_aniso_U_12
Rh1 0.01685(11) 0.02233(11) 0.01863(11) -0.00051(7) 0.00386(7) 0.00132(7)
Cl1 0.0249(3) 0.0324(3) 0.0274(3) -0.0084(2) 0.0076(2) 0.0010(2)
S1 0.0207(3) 0.0482(4) 0.0428(4) 0.0071(3) 0.0139(3) 0.0035(3)
P1 0.0170(3) 0.0200(3) 0.0194(3) 0.0002(2) 0.0037(2) -0.0006(2)
C1 0.0256(13) 0.0334(15) 0.0332(15) -0.0089(11) 0.0018(11) 0.0080(11)
C2 0.0224(13) 0.0468(17) 0.0218(13) -0.0038(11) 0.0055(10) 0.0088(11)
C3 0.0197(12) 0.0479(17) 0.0260(14) 0.0018(11) 0.0055(10) 0.0051(11)
C4 0.0282(15) 0.0520(19) 0.0384(17) -0.0083(14) 0.0049(12) 0.0146(13)
C5 0.0303(14) 0.0286(14) 0.0353(15) -0.0012(11) 0.0000(12) 0.0076(11)
C6 0.0202(12) 0.0305(13) 0.0219(12) 0.0035(10) -0.0010(9) 0.0047(10)
C7 0.0163(11) 0.0316(14) 0.0254(13) -0.0010(10) 0.0001(10) 0.0012(10)
C8 0.0191(11) 0.0224(12) 0.0203(11) -0.0003(9) 0.0015(9) -0.0006(9)
C9 0.0258(13) 0.0247(13) 0.0277(13) 0.0008(10) 0.0047(10) -0.0033(10)
C10 0.0353(15) 0.0253(13) 0.0327(14) -0.0063(11) 0.0063(12) 0.0000(11)
C11 0.0356(15) 0.0400(16) 0.0326(15) -0.0122(12) 0.0108(12) -0.0014(12)
C12 0.0396(16) 0.0440(17) 0.0291(14) -0.0056(12) 0.0145(12) -0.0079(13)
C13 0.0326(14) 0.0299(14) 0.0256(13) -0.0019(10) 0.0096(11) -0.0077(11)
C14 0.0217(12) 0.0219(12) 0.0244(12) 0.0020(9) 0.0061(10) 0.0001(9)
C15 0.0311(14) 0.0283(14) 0.0308(14) 0.0001(11) -0.0019(11) -0.0013(11)
C16 0.0311(14) 0.0359(15) 0.0272(14) 0.0059(11) 0.0002(11) 0.0051(12)
C17 0.0290(13) 0.0271(13) 0.0338(14) 0.0092(11) 0.0148(11) 0.0079(10)
C18 0.0345(15) 0.0219(12) 0.0343(14) 0.0005(10) 0.0113(12) 0.0000(10)
C19 0.0238(12) 0.0257(13) 0.0249(13) 0.0015(10) 0.0057(10) 0.0009(10)
C20 0.0202(12) 0.0286(13) 0.0247(13) 0.0024(10) 0.0061(10) -0.0015(9)
C21 0.0283(14) 0.0328(14) 0.0411(16) 0.0015(12) 0.0173(12) -0.0004(11)
C22 0.0196(12) 0.0343(14) 0.0346(14) -0.0053(11) 0.0131(11) -0.0015(10)
C23 0.0246(13) 0.0408(16) 0.0418(17) -0.0124(13) 0.0193(12) -0.0048(11)
C24 0.0248(14) 0.0534(19) 0.0340(15) -0.0117(13) 0.0099(12) -0.0024(13)
C25 0.0303(15) 0.0503(18) 0.0384(16) 0.0026(13) 0.0179(13) 0.0090(13)
C26 0.0291(14) 0.0341(15) 0.0452(17) -0.0017(12) 0.0179(13) 0.0017(11)
C27 0.0217(13) 0.0373(15) 0.0366(15) -0.0078(12) 0.0125(11) -0.0011(11)
C28 0.0441(18) 0.0417(17) 0.057(2) -0.0187(15) 0.0320(16) -0.0132(14)
C29 0.056(2) 0.066(2) 0.0430(19) 0.0082(17) 0.0151(17) 0.0227(19)
C30 0.0339(16) 0.0451(18) 0.0410(17) -0.0148(14) 0.0115(13) -0.0059(13)

loop_
_atom_type_symbol
_atom_type_description
_atom_type_scat_dispersion_real
_atom_type_scat_dispersion_imag
_atom_type_scat_source
C C 0.0033 0.0016 'International Tables Vol C Tables 4.2.6.8 and 6.1.1.4'
H H 0.0000 0.0000 'International Tables Vol C Tables 4.2.6.8 and 6.1.1.4'
P P 0.1023 0.0942 'International Tables Vol C Tables 4.2.6.8 and 6.1.1.4'
S S 0.1246 0.1234 'International Tables Vol C Tables 4.2.6.8 and 6.1.1.4'
Cl Cl 0.1484 0.1585 'International Tables Vol C Tables 4.2.6.8 and 6.1.1.4'
Rh Rh -1.1178 0.9187 'International Tables Vol C Tables 4.2.6.8 and 6.1.1.4'

loop_
_geom_angle_atom_site_label_1
_geom_angle_atom_site_label_2
_geom_angle_atom_site_label_3
_geom_angle
C1 Rh1 C2 39.37(12)
C1 Rh1 C7 78.92(10)
C2 Rh1 C7 66.30(10)
C1 Rh1 C6 66.46(10)
C2 Rh1 C6 78.73(10)
C7 Rh1 C6 35.78(10)
C1 Rh1 P1 96.60(7)
C2 Rh1 P1 97.28(8)
C7 Rh1 P1 159.19(7)
C6 Rh1 P1 157.94(7)
C1 Rh1 Cl1 155.64(9)
C2 Rh1 Cl1 157.50(8)
C7 Rh1 Cl1 96.46(7)
C6 Rh1 Cl1 95.77(7)
P1 Rh1 Cl1 95.56(2)
C22 S1 C21 103.16(13)
C8 P1 C14 102.70(11)
C8 P1 C20 103.29(12)
C14 P1 C20 101.92(12)
C8 P1 Rh1 111.89(8)
C14 P1 Rh1 117.84(8)
C20 P1 Rh1 117.20(9)
C2 C1 C5 106.0(2)
C2 C1 Rh1 70.49(16)
C5 C1 Rh1 98.74(17)
C2 C1 H1 122.9
C5 C1 H1 122.9
Rh1 C1 H1 122.9
C1 C2 C3 105.8(2)
C1 C2 Rh1 70.14(16)
C3 C2 Rh1 99.29(18)
C1 C2 H2 122.9
C3 C2 H2 122.9
Rh1 C2 H2 122.9
C2 C3 C4 101.1(2)
C2 C3 C7 100.7(2)
C4 C3 C7 100.7(2)
C2 C3 H3 117.1
C4 C3 H3 117.1
C7 C3 H3 117.1
C3 C4 C5 94.0(2)
C3 C4 H4A 112.9
C5 C4 H4A 112.9
C3 C4 H4B 112.9
C5 C4 H4B 112.9
H4A C4 H4B 110.3
C6 C5 C1 101.3(2)
C6 C5 C4 100.4(2)
C1 C5 C4 100.5(2)
C6 C5 H5 117.2
C1 C5 H5 117.2
C4 C5 H5 117.2
C7 C6 C5 107.2(2)
C7 C6 Rh1 72.08(14)
C5 C6 Rh1 93.35(15)
C7 C6 H6 123.4
C5 C6 H6 123.4
Rh1 C6 H6 123.4
C6 C7 C3 106.2(2)
C6 C7 Rh1 72.14(14)
C3 C7 Rh1 93.61(16)
C6 C7 H7 123.7
C3 C7 H7 123.7
Rh1 C7 H7 123.7
C9 C8 C13 118.6(2)
C9 C8 P1 121.5(2)
C13 C8 P1 119.73(19)
C10 C9 C8 120.5(3)
C10 C9 H9 119.7
C8 C9 H9 119.7
C11 C10 C9 120.2(3)
C11 C10 H10 119.9
C9 C10 H10 119.9
C10 C11 C12 119.6(3)
C10 C11 H11 120.2
C12 C11 H11 120.2
C13 C12 C11 120.7(3)
C13 C12 H12 119.7
C11 C12 H12 119.7
C12 C13 C8 120.4(3)
C12 C13 H13 119.8
C8 C13 H13 119.8
C19 C14 C15 118.9(2)
C19 C14 P1 121.17(19)
C15 C14 P1 119.94(19)
C16 C15 C14 120.6(3)
C16 C15 H15 119.7
C14 C15 H15 119.7
C17 C16 C15 119.9(2)
C17 C16 H16 120.1
C15 C16 H16 120.1
C18 C17 C16 119.9(2)
C18 C17 H17 120.0
C16 C17 H17 120.0
C17 C18 C19 120.3(3)
C17 C18 H18 119.8
C19 C18 H18 119.8
C14 C19 C18 120.3(2)
C14 C19 H19 119.8
C18 C19 H19 119.8
C21 C20 P1 112.41(18)
C21 C20 H20A 109.1
P1 C20 H20A 109.1
C21 C20 H20B 109.1
P1 C20 H20B 109.1
H20A C20 H20B 107.9
C20 C21 S1 113.4(2)
C20 C21 H21A 108.9
S1 C21 H21A 108.9
C20 C21 H21B 108.9
S1 C21 H21B 108.9
H21A C21 H21B 107.7
C23 C22 C27 119.6(3)
C23 C22 S1 121.0(2)
C27 C22 S1 119.2(2)
C24 C23 C22 119.0(3)
C24 C23 C28 118.7(3)
C22 C23 C28 122.4(3)
C23 C24 C25 122.6(3)
C23 C24 H24 118.7
C25 C24 H24 118.7
C26 C25 C24 117.9(3)
C26 C25 C29 121.2(3)
C24 C25 C29 120.8(3)
C25 C26 C27 121.9(3)
C25 C26 H26 119.1
C27 C26 H26 119.1
C26 C27 C22 119.1(3)
C26 C27 C30 118.0(3)
C22 C27 C30 122.9(3)
C23 C28 H28A 109.5
C23 C28 H28B 109.5
H28A C28 H28B 109.5
C23 C28 H28C 109.5
H28A C28 H28C 109.5
H28B C28 H28C 109.5
C25 C29 H29A 109.5
C25 C29 H29B 109.5
H29A C29 H29B 109.5
C25 C29 H29C 109.5
H29A C29 H29C 109.5
H29B C29 H29C 109.5
C27 C30 H30A 109.5
C27 C30 H30B 109.5
H30A C30 H30B 109.5
C27 C30 H30C 109.5
H30A C30 H30C 109.5
H30B C30 H30C 109.5

loop_
_geom_bond_atom_site_label_1
_geom_bond_atom_site_label_2
_geom_bond_distance
Rh1 C1 2.094(3)
Rh1 C2 2.098(3)
Rh1 C7 2.233(2)
Rh1 C6 2.234(2)
Rh1 P1 2.2923(7)
Rh1 Cl1 2.3576(7)
S1 C22 1.781(3)
S1 C21 1.823(3)
P1 C8 1.821(3)
P1 C14 1.823(2)
P1 C20 1.852(3)
C1 C2 1.412(4)
C1 C5 1.539(4)
C1 H1 1.0000
C2 C3 1.535(4)
C2 H2 1.0000
C3 C4 1.539(4)
C3 C7 1.543(4)
C3 H3 1.0000
C4 C5 1.543(4)
C4 H4A 0.9900
C4 H4B 0.9900
C5 C6 1.531(4)
C5 H5 1.0000
C6 C7 1.372(4)
C6 H6 1.0000
C7 H7 1.0000
C8 C9 1.395(3)
C8 C13 1.399(4)
C9 C10 1.390(4)
C9 H9 0.9500
C10 C11 1.382(4)
C10 H10 0.9500
C11 C12 1.385(4)
C11 H11 0.9500
C12 C13 1.378(4)
C12 H12 0.9500
C13 H13 0.9500
C14 C19 1.386(3)
C14 C15 1.400(4)
C15 C16 1.385(4)
C15 H15 0.9500
C16 C17 1.385(4)
C16 H16 0.9500
C17 C18 1.382(4)
C17 H17 0.9500
C18 C19 1.391(4)
C18 H18 0.9500
C19 H19 0.9500
C20 C21 1.517(4)
C20 H20A 0.9900
C20 H20B 0.9900
C21 H21A 0.9900
C21 H21B 0.9900
C22 C23 1.408(4)
C22 C27 1.410(4)
C23 C24 1.373(5)
C23 C28 1.501(4)
C24 C25 1.391(5)
C24 H24 0.9500
C25 C26 1.384(4)
C25 C29 1.515(5)
C26 C27 1.387(4)
C26 H26 0.9500
C27 C30 1.514(4)
C28 H28A 0.9800
C28 H28B 0.9800
C28 H28C 0.9800
C29 H29A 0.9800
C29 H29B 0.9800
C29 H29C 0.9800
C30 H30A 0.9800
C30 H30B 0.9800
C30 H30C 0.9800

loop_
_geom_torsion_atom_site_label_1
_geom_torsion_atom_site_label_2
_geom_torsion_atom_site_label_3
_geom_torsion_atom_site_label_4
_geom_torsion
C1 Rh1 P1 C8 18.39(13)
C2 Rh1 P1 C8 -21.28(12)
C7 Rh1 P1 C8 -57.7(2)
C6 Rh1 P1 C8 56.6(2)
Cl1 Rh1 P1 C8 177.24(9)
C1 Rh1 P1 C14 137.09(13)
C2 Rh1 P1 C14 97.42(13)
C7 Rh1 P1 C14 61.0(2)
C6 Rh1 P1 C14 175.4(2)
Cl1 Rh1 P1 C14 -64.06(10)
C1 Rh1 P1 C20 -100.63(13)
C2 Rh1 P1 C20 -140.30(13)
C7 Rh1 P1 C20 -176.7(2)
C6 Rh1 P1 C20 -62.4(2)
Cl1 Rh1 P1 C20 58.23(10)
C7 Rh1 C1 C2 65.98(16)
C6 Rh1 C1 C2 101.24(17)
P1 Rh1 C1 C2 -93.45(15)
Cl1 Rh1 C1 C2 147.08(17)
C2 Rh1 C1 C5 -104.0(2)
C7 Rh1 C1 C5 -37.98(18)
C6 Rh1 C1 C5 -2.71(17)
P1 Rh1 C1 C5 162.59(17)
Cl1 Rh1 C1 C5 43.1(3)
C5 C1 C2 C3 -0.6(3)
Rh1 C1 C2 C3 -94.38(19)
C5 C1 C2 Rh1 93.80(19)
C7 Rh1 C2 C1 -101.78(17)
C6 Rh1 C2 C1 -66.47(16)
P1 Rh1 C2 C1 91.54(15)
Cl1 Rh1 C2 C1 -144.16(18)
C1 Rh1 C2 C3 103.5(2)
C7 Rh1 C2 C3 1.72(16)
C6 Rh1 C2 C3 37.03(18)
P1 Rh1 C2 C3 -164.96(16)
Cl1 Rh1 C2 C3 -40.7(3)
C1 C2 C3 C4 -33.7(3)
Rh1 C2 C3 C4 -105.6(2)
C1 C2 C3 C7 69.5(3)
Rh1 C2 C3 C7 -2.3(2)
C2 C3 C4 C5 52.2(3)
C7 C3 C4 C5 -51.1(2)
C2 C1 C5 C6 -68.4(3)
Rh1 C1 C5 C6 3.7(2)
C2 C1 C5 C4 34.5(3)
Rh1 C1 C5 C4 106.6(2)
C3 C4 C5 C6 51.3(2)
C3 C4 C5 C1 -52.3(2)
C1 C5 C6 C7 68.8(3)
C4 C5 C6 C7 -34.2(3)
C1 C5 C6 Rh1 -3.4(2)
C4 C5 C6 Rh1 -106.44(18)
C1 Rh1 C6 C7 -104.25(19)
C2 Rh1 C6 C7 -64.87(18)
P1 Rh1 C6 C7 -146.39(16)
Cl1 Rh1 C6 C7 93.05(16)
C1 Rh1 C6 C5 2.70(17)
C2 Rh1 C6 C5 42.08(18)
C7 Rh1 C6 C5 106.9(2)
P1 Rh1 C6 C5 -39.4(3)
Cl1 Rh1 C6 C5 -160.00(16)
C5 C6 C7 C3 0.6(3)
Rh1 C6 C7 C3 88.59(17)
C5 C6 C7 Rh1 -87.97(17)
C2 C3 C7 C6 -70.3(3)
C4 C3 C7 C6 33.3(3)
C2 C3 C7 Rh1 2.2(2)
C4 C3 C7 Rh1 105.71(19)
C1 Rh1 C7 C6 64.88(18)
C2 Rh1 C7 C6 104.14(19)
P1 Rh1 C7 C6 144.18(17)
Cl1 Rh1 C7 C6 -90.91(16)
C1 Rh1 C7 C3 -40.95(17)
C2 Rh1 C7 C3 -1.69(16)
C6 Rh1 C7 C3 -105.8(2)
P1 Rh1 C7 C3 38.4(3)
Cl1 Rh1 C7 C3 163.26(15)
C14 P1 C8 C9 141.9(2)
C20 P1 C8 C9 36.1(2)
Rh1 P1 C8 C9 -90.8(2)
C14 P1 C8 C13 -43.0(2)
C20 P1 C8 C13 -148.7(2)
Rh1 P1 C8 C13 84.3(2)
C13 C8 C9 C10 1.6(4)
P1 C8 C9 C10 176.8(2)
C8 C9 C10 C11 -1.0(4)
C9 C10 C11 C12 0.4(4)
C10 C11 C12 C13 -0.5(5)
C11 C12 C13 C8 1.1(5)
C9 C8 C13 C12 -1.7(4)
P1 C8 C13 C12 -176.9(2)
C8 P1 C14 C19 143.6(2)
C20 P1 C14 C19 -109.7(2)
Rh1 P1 C14 C19 20.1(2)
C8 P1 C14 C15 -37.9(2)
C20 P1 C14 C15 68.9(2)
Rh1 P1 C14 C15 -161.34(19)
C19 C14 C15 C16 -1.2(4)
P1 C14 C15 C16 -179.8(2)
C14 C15 C16 C17 0.1(5)
C15 C16 C17 C18 1.3(4)
C16 C17 C18 C19 -1.5(4)
C15 C14 C19 C18 1.0(4)
P1 C14 C19 C18 179.6(2)
C17 C18 C19 C14 0.4(4)
C8 P1 C20 C21 156.10(19)
C14 P1 C20 C21 49.8(2)
Rh1 P1 C20 C21 -80.4(2)
P1 C20 C21 S1 176.30(14)
C22 S1 C21 C20 -79.9(2)
C21 S1 C22 C23 -70.4(2)
C21 S1 C22 C27 114.8(2)
C27 C22 C23 C24 0.5(4)
S1 C22 C23 C24 -174.2(2)
C27 C22 C23 C28 -178.5(2)
S1 C22 C23 C28 6.7(4)
C22 C23 C24 C25 0.7(4)
C28 C23 C24 C25 179.8(3)
C23 C24 C25 C26 -0.9(4)
C23 C24 C25 C29 178.6(3)
C24 C25 C26 C27 -0.2(4)
C29 C25 C26 C27 -179.7(3)
C25 C26 C27 C22 1.5(4)
C25 C26 C27 C30 -177.3(3)
C23 C22 C27 C26 -1.6(4)
S1 C22 C27 C26 173.3(2)
C23 C22 C27 C30 177.1(3)
S1 C22 C27 C30 -8.1(4)
